data_4114528
loop_
_publ_author_name
'Ingrid Castro-Rodriguez'
'Hidetaka Nakai'
'Peter Gantzel'
'Lev N. Zakharov'
'Arnold L. Rheingold'
'Karsten Meyer'

_publ_section_title
;
 Evidence for Alkane Coordination to an Electron-Rich Uranium Center
;
_journal_name_full 'Journal of the American Chemical Society'
_journal_page_first 15734
_journal_page_last 15735
_journal_paper_doi 10.1021/ja0379316
_journal_volume 125
_journal_year 2003
_chemical_formula_sum 'C63 H78 N3 O3 U'
_chemical_formula_weight 1163.31
_chemical_name_systematic
; 
 ? 
;
_space_group_IT_number 14
_symmetry_cell_setting monoclinic
_symmetry_space_group_name_Hall '-P 2yn'
_symmetry_space_group_name_H-M 'P 1 21/n 1'
_atom_sites_solution_hydrogens geom
_atom_sites_solution_primary direct
_atom_sites_solution_secondary difmap
_audit_creation_method SHELXL-97
_cell_angle_alpha 90.00
_cell_angle_beta 90.084(4)
_cell_angle_gamma 90.00
_cell_formula_units_Z 4
_cell_length_a 19.711(4)
_cell_length_b 15.137(3)
_cell_length_c 20.493(4)
_cell_measurement_temperature 100(2)
_cell_volume 6114(2)
_computing_structure_refinement 'SHELXL-97 (Sheldrick, 1997)'
_computing_structure_solution 'SHELXS-97 (Sheldrick, 1990)'
_diffrn_ambient_temperature 100(2)
_diffrn_measured_fraction_theta_full 1.000
_diffrn_measured_fraction_theta_max 1.000
_diffrn_radiation_monochromator graphite
_diffrn_radiation_source 'fine-focus sealed tube'
_diffrn_radiation_type MoK\a
_diffrn_radiation_wavelength 0.71073
_diffrn_reflns_av_R_equivalents 0.1129
_diffrn_reflns_av_sigmaI/netI 0.1368
_diffrn_reflns_limit_h_max 21
_diffrn_reflns_limit_h_min -21
_diffrn_reflns_limit_k_max 16
_diffrn_reflns_limit_k_min -16
_diffrn_reflns_limit_l_max 22
_diffrn_reflns_limit_l_min -22
_diffrn_reflns_number 34600
_diffrn_reflns_theta_full 22.50
_diffrn_reflns_theta_max 22.50
_diffrn_reflns_theta_min 1.03
_exptl_absorpt_coefficient_mu 2.697
_exptl_absorpt_correction_T_max 1.000
_exptl_absorpt_correction_T_min 0.752
_exptl_absorpt_correction_type multi-scan
_exptl_absorpt_process_details SADABS
_exptl_crystal_density_diffrn 1.264
_exptl_crystal_description Block
_exptl_crystal_F_000 2372
_exptl_crystal_size_max 0.20
_exptl_crystal_size_mid 0.15
_exptl_crystal_size_min 0.10
_refine_diff_density_max 2.936
_refine_diff_density_min -1.720
_refine_diff_density_rms 0.173
_refine_ls_extinction_method none
_refine_ls_goodness_of_fit_ref 0.933
_refine_ls_hydrogen_treatment mixed
_refine_ls_matrix_type full
_refine_ls_number_parameters 263
_refine_ls_number_reflns 8004
_refine_ls_number_restraints 0
_refine_ls_restrained_S_all 0.933
_refine_ls_R_factor_all 0.0960
_refine_ls_R_factor_gt 0.0611
_refine_ls_shift/su_max 0.404
_refine_ls_shift/su_mean 0.016
_refine_ls_structure_factor_coef Fsqd
_refine_ls_weighting_details 'calc w=1/[\s^2^(Fo^2^)+(0.0750P)^2^+0.0000P] where P=(Fo^2^+2Fc^2^)/3'
_refine_ls_weighting_scheme calc
_refine_ls_wR_factor_gt 0.1383
_refine_ls_wR_factor_ref 0.1471
_reflns_number_gt 5340
_reflns_number_total 8004
_reflns_threshold_expression >2sigma(I)
_cod_data_source_file ja0379316si20030815_011834_1.cif
_cod_data_source_block ing28(compound_1a)
_cod_database_code 4114528

loop_
_symmetry_equiv_pos_as_xyz
'x, y, z'
'-x+1/2, y+1/2, -z+1/2'
'-x, -y, -z'
'x-1/2, -y-1/2, z-1/2'

loop_
_atom_site_label
_atom_site_type_symbol
_atom_site_fract_x
_atom_site_fract_y
_atom_site_fract_z
_atom_site_U_iso_or_equiv
_atom_site_adp_type
_atom_site_occupancy
_atom_site_symmetry_multiplicity
_atom_site_calc_flag
_atom_site_refinement_flags
U1 U 0.09468(3) 0.28474(3) 0.25921(3) 0.02762(17) Uani 1 1 d .
O1 O 0.1546(5) 0.1921(7) 0.1953(5) 0.044(3) Uiso 1 1 d .
O2 O 0.0891(6) 0.2401(6) 0.3669(4) 0.037(3) Uiso 1 1 d .
O3 O -0.0068(5) 0.3131(7) 0.2214(5) 0.040(3) Uiso 1 1 d .
N1 N 0.2186(5) 0.3491(7) 0.2596(6) 0.028(3) Uiso 1 1 d .
N2 N 0.1069(7) 0.4336(8) 0.3293(5) 0.023(3) Uiso 1 1 d .
N3 N 0.1103(6) 0.4322(8) 0.1880(6) 0.023(3) Uiso 1 1 d .
C1 C 0.2255(8) 0.3871(10) 0.3281(8) 0.032(4) Uiso 1 1 d .
H1A H 0.2209 0.3380 0.3596 0.039 Uiso 1 1 calc R
H1B H 0.2720 0.4111 0.3328 0.039 Uiso 1 1 calc R
C2 C 0.1783(8) 0.4554(10) 0.3463(8) 0.028(4) Uiso 1 1 d .
H2A H 0.1912 0.5110 0.3241 0.034 Uiso 1 1 calc R
H2B H 0.1816 0.4656 0.3939 0.034 Uiso 1 1 calc R
C3 C 0.0728(7) 0.5046(10) 0.2902(7) 0.033(4) Uiso 1 1 d .
H3A H 0.0755 0.5609 0.3146 0.039 Uiso 1 1 calc R
H3B H 0.0242 0.4894 0.2851 0.039 Uiso 1 1 calc R
C4 C 0.1032(7) 0.5178(9) 0.2236(6) 0.024(4) Uiso 1 1 d .
H4A H 0.0739 0.5582 0.1980 0.028 Uiso 1 1 calc R
H4B H 0.1483 0.5458 0.2282 0.028 Uiso 1 1 calc R
C5 C 0.1794(8) 0.4266(12) 0.1590(8) 0.036(5) Uiso 1 1 d .
H5A H 0.1885 0.4811 0.1338 0.043 Uiso 1 1 calc R
H5B H 0.1811 0.3761 0.1284 0.043 Uiso 1 1 calc R
C6 C 0.2370(8) 0.4147(11) 0.2130(8) 0.041(5) Uiso 1 1 d .
H6A H 0.2800 0.3974 0.1916 0.049 Uiso 1 1 calc R
H6B H 0.2446 0.4717 0.2355 0.049 Uiso 1 1 calc R
C7 C 0.2659(6) 0.2700(8) 0.2518(8) 0.030(3) Uiso 1 1 d .
H7A H 0.3121 0.2872 0.2660 0.036 Uiso 1 1 calc R
H7B H 0.2503 0.2217 0.2807 0.036 Uiso 1 1 calc R
C8 C 0.2690(7) 0.2381(9) 0.1864(7) 0.028(4) Uiso 1 1 d .
C9 C 0.2108(7) 0.1925(10) 0.1575(7) 0.029(4) Uiso 1 1 d .
C10 C 0.2151(8) 0.1633(10) 0.0939(7) 0.032(4) Uiso 1 1 d .
C11 C 0.2753(7) 0.1753(10) 0.0589(8) 0.033(4) Uiso 1 1 d .
H11A H 0.2771 0.1554 0.0149 0.039 Uiso 1 1 calc R
C12 C 0.3316(7) 0.2142(11) 0.0848(7) 0.032(4) Uiso 1 1 d .
C13 C 0.3267(8) 0.2445(10) 0.1487(7) 0.031(4) Uiso 1 1 d .
H13A H 0.3656 0.2714 0.1675 0.037 Uiso 1 1 calc R
C14 C 0.1474(9) 0.1123(12) 0.0597(9) 0.035(5) Uiso 1 1 d .
C15 C 0.1657(11) 0.0852(14) -0.0063(9) 0.062(7) Uiso 1 1 d .
H15A H 0.1269 0.0557 -0.0269 0.094 Uiso 1 1 calc R
H15B H 0.2042 0.0444 -0.0044 0.094 Uiso 1 1 calc R
H15C H 0.1782 0.1374 -0.0320 0.094 Uiso 1 1 calc R
C16 C 0.0924(10) 0.1832(10) 0.0603(7) 0.049(4) Uiso 1 1 d .
H16A H 0.0508 0.1596 0.0406 0.073 Uiso 1 1 calc R
H16B H 0.1078 0.2346 0.0352 0.073 Uiso 1 1 calc R
H16C H 0.0832 0.2011 0.1054 0.073 Uiso 1 1 calc R
C17 C 0.1312(8) 0.0361(11) 0.1029(8) 0.045(5) Uiso 1 1 d .
H17A H 0.0924 0.0037 0.0850 0.068 Uiso 1 1 calc R
H17B H 0.1201 0.0578 0.1466 0.068 Uiso 1 1 calc R
H17C H 0.1706 -0.0033 0.1054 0.068 Uiso 1 1 calc R
C18 C 0.3927(8) 0.2325(10) 0.0397(7) 0.038(4) Uiso 1 1 d .
C19 C 0.4530(9) 0.2621(12) 0.0769(9) 0.053(5) Uiso 1 1 d .
H19A H 0.4905 0.2733 0.0467 0.079 Uiso 1 1 calc R
H19B H 0.4663 0.2161 0.1080 0.079 Uiso 1 1 calc R
H19C H 0.4422 0.3166 0.1006 0.079 Uiso 1 1 calc R
C20 C 0.3758(9) 0.3051(12) -0.0084(9) 0.058(6) Uiso 1 1 d .
H20A H 0.4152 0.3165 -0.0362 0.087 Uiso 1 1 calc R
H20B H 0.3639 0.3591 0.0155 0.087 Uiso 1 1 calc R
H20C H 0.3373 0.2868 -0.0355 0.087 Uiso 1 1 calc R
C21 C 0.4143(9) 0.1524(10) 0.0016(7) 0.044(4) Uiso 1 1 d .
H21A H 0.4533 0.1674 -0.0258 0.066 Uiso 1 1 calc R
H21B H 0.3766 0.1325 -0.0260 0.066 Uiso 1 1 calc R
H21C H 0.4269 0.1051 0.0319 0.066 Uiso 1 1 calc R
C22 C 0.0651(8) 0.4193(11) 0.3863(7) 0.028(4) Uiso 1 1 d .
H22A H 0.0223 0.3908 0.3721 0.034 Uiso 1 1 calc R
H22B H 0.0532 0.4776 0.4049 0.034 Uiso 1 1 calc R
C23 C 0.0975(8) 0.3612(9) 0.4422(6) 0.027(3) Uiso 1 1 d .
C24 C 0.1049(7) 0.2648(9) 0.4255(6) 0.024(4) Uiso 1 1 d .
C25 C 0.1288(7) 0.2136(12) 0.4744(7) 0.035(4) Uiso 1 1 d .
C26 C 0.1436(7) 0.2477(10) 0.5358(8) 0.031(4) Uiso 1 1 d .
H26A H 0.1599 0.2091 0.5689 0.038 Uiso 1 1 calc R
C27 C 0.1346(8) 0.3417(11) 0.5506(8) 0.034(4) Uiso 1 1 d .
C28 C 0.1112(7) 0.3901(10) 0.5002(7) 0.031(4) Uiso 1 1 d .
H28A H 0.1040 0.4512 0.5080 0.038 Uiso 1 1 calc R
C29 C 0.1398(11) 0.1125(14) 0.4599(10) 0.051(6) Uiso 1 1 d .
C30 C 0.0663(10) 0.0730(14) 0.4460(10) 0.073(7) Uiso 1 1 d .
H30A H 0.0700 0.0097 0.4368 0.109 Uiso 1 1 calc R
H30B H 0.0462 0.1031 0.4084 0.109 Uiso 1 1 calc R
H30C H 0.0375 0.0819 0.4844 0.109 Uiso 1 1 calc R
C31 C 0.1836(9) 0.0969(13) 0.4051(9) 0.054(6) Uiso 1 1 d .
H31A H 0.1885 0.0332 0.3981 0.082 Uiso 1 1 calc R
H31B H 0.2283 0.1229 0.4138 0.082 Uiso 1 1 calc R
H31C H 0.1640 0.1242 0.3660 0.082 Uiso 1 1 calc R
C32 C 0.1671(9) 0.0679(13) 0.5185(8) 0.048(5) Uiso 1 1 d .
H32A H 0.1734 0.0049 0.5092 0.072 Uiso 1 1 calc R
H32B H 0.1352 0.0749 0.5547 0.072 Uiso 1 1 calc R
H32C H 0.2108 0.0943 0.5302 0.072 Uiso 1 1 calc R
C33 C 0.1521(9) 0.3805(12) 0.6143(8) 0.034(5) Uiso 1 1 d .
C34 C 0.0922(11) 0.4236(12) 0.6479(9) 0.069(6) Uiso 1 1 d .
H34A H 0.0739 0.4705 0.6201 0.104 Uiso 1 1 calc R
H34B H 0.1070 0.4489 0.6896 0.104 Uiso 1 1 calc R
H34C H 0.0570 0.3792 0.6559 0.104 Uiso 1 1 calc R
C35 C 0.2080(9) 0.4450(12) 0.6094(9) 0.051(5) Uiso 1 1 d .
H35A H 0.1956 0.4914 0.5783 0.076 Uiso 1 1 calc R
H35B H 0.2491 0.4149 0.5944 0.076 Uiso 1 1 calc R
H35C H 0.2163 0.4714 0.6524 0.076 Uiso 1 1 calc R
C36 C 0.1744(9) 0.3073(11) 0.6650(8) 0.048(5) Uiso 1 1 d .
H36A H 0.2134 0.2747 0.6478 0.072 Uiso 1 1 calc R
H36B H 0.1367 0.2664 0.6724 0.072 Uiso 1 1 calc R
H36C H 0.1870 0.3355 0.7064 0.072 Uiso 1 1 calc R
C37 C 0.0617(8) 0.4255(11) 0.1320(7) 0.030(4) Uiso 1 1 d .
H37A H 0.0658 0.3663 0.1119 0.036 Uiso 1 1 calc R
H37B H 0.0740 0.4700 0.0986 0.036 Uiso 1 1 calc R
C38 C -0.0130(8) 0.4406(12) 0.1535(9) 0.042(5) Uiso 1 1 d .
C39 C -0.0454(9) 0.3768(12) 0.1958(9) 0.039(5) Uiso 1 1 d .
C40 C -0.1136(8) 0.3847(10) 0.2099(7) 0.037(5) Uiso 1 1 d .
C41 C -0.1481(8) 0.4572(10) 0.1827(8) 0.035(4) Uiso 1 1 d .
H41A H -0.1947 0.4649 0.1932 0.042 Uiso 1 1 calc R
C42 C -0.1176(8) 0.5185(11) 0.1412(8) 0.038(5) Uiso 1 1 d .
C43 C -0.0513(8) 0.5129(11) 0.1254(8) 0.035(4) Uiso 1 1 d .
H43A H -0.0306 0.5546 0.0971 0.042 Uiso 1 1 calc R
C44 C -0.1500(6) 0.3176(8) 0.2595(8) 0.028(3) Uiso 1 1 d .
C45 C -0.2273(6) 0.3391(9) 0.2653(8) 0.041(4) Uiso 1 1 d .
H45A H -0.2485 0.2977 0.2958 0.061 Uiso 1 1 calc R
H45B H -0.2488 0.3334 0.2223 0.061 Uiso 1 1 calc R
H45C H -0.2330 0.3996 0.2813 0.061 Uiso 1 1 calc R
C46 C -0.1447(7) 0.2278(11) 0.2249(7) 0.046(5) Uiso 1 1 d .
H46A H -0.1655 0.1821 0.2521 0.069 Uiso 1 1 calc R
H46B H -0.0968 0.2134 0.2176 0.069 Uiso 1 1 calc R
H46C H -0.1683 0.2308 0.1828 0.069 Uiso 1 1 calc R
C47 C -0.1202(9) 0.3157(11) 0.3214(8) 0.049(5) Uiso 1 1 d .
H47A H -0.1446 0.2735 0.3491 0.073 Uiso 1 1 calc R
H47B H -0.1226 0.3746 0.3411 0.073 Uiso 1 1 calc R
H47C H -0.0727 0.2975 0.3176 0.073 Uiso 1 1 calc R
C48 C -0.1579(9) 0.5979(13) 0.1111(9) 0.043(5) Uiso 1 1 d .
C49 C -0.1247(9) 0.6832(11) 0.1317(9) 0.050(5) Uiso 1 1 d .
H49A H -0.1501 0.7331 0.1134 0.075 Uiso 1 1 calc R
H49B H -0.0780 0.6847 0.1156 0.075 Uiso 1 1 calc R
H49C H -0.1246 0.6872 0.1794 0.075 Uiso 1 1 calc R
C50 C -0.2315(8) 0.5998(12) 0.1357(8) 0.046(5) Uiso 1 1 d .
H50A H -0.2553 0.6503 0.1165 0.069 Uiso 1 1 calc R
H50B H -0.2317 0.6052 0.1834 0.069 Uiso 1 1 calc R
H50C H -0.2545 0.5450 0.1231 0.069 Uiso 1 1 calc R
C51 C -0.1571(9) 0.5896(12) 0.0341(9) 0.046(5) Uiso 1 1 d .
H51A H -0.1824 0.6389 0.0149 0.068 Uiso 1 1 calc R
H51B H -0.1783 0.5337 0.0212 0.068 Uiso 1 1 calc R
H51C H -0.1101 0.5910 0.0185 0.068 Uiso 1 1 calc R
C1S C 0.0173(15) 0.042(2) 0.261(2) 0.50(5) Uiso 1 1 d G
H1SA H 0.0057 0.0728 0.2202 0.604 Uiso 1 1 calc R
H1SB H 0.0495 0.0789 0.2861 0.604 Uiso 1 1 calc R
C2S C -0.0474(16) 0.028(2) 0.3016(15) 0.58(6) Uiso 1 1 d G
H2SA H -0.0695 0.0855 0.3096 0.699 Uiso 1 1 calc R
H2SB H -0.0353 0.0018 0.3444 0.699 Uiso 1 1 calc R
C3S C -0.0972(9) -0.0337(16) 0.2660(10) 0.121(9) Uiso 1 1 d G
H3SA H -0.1374 -0.0440 0.2939 0.145 Uiso 1 1 calc R
H3SB H -0.1127 -0.0051 0.2252 0.145 Uiso 1 1 calc R
C4S C -0.0635(15) -0.1225(13) 0.2499(15) 0.31(2) Uiso 1 1 d G
H4SA H -0.0957 -0.1598 0.2250 0.366 Uiso 1 1 calc R
H4SB H -0.0519 -0.1537 0.2909 0.366 Uiso 1 1 calc R
C5S C 0.0012(17) -0.109(2) 0.2095(13) 0.25(2) Uiso 1 1 d G
H5SA H 0.0233 -0.1664 0.2015 0.296 Uiso 1 1 calc R
H5SB H -0.0109 -0.0827 0.1666 0.296 Uiso 1 1 calc R
C6S C 0.0510(9) -0.047(3) 0.2451(19) 0.40(3) Uiso 1 1 d G
H6SA H 0.0664 -0.0758 0.2859 0.476 Uiso 1 1 calc R
H6SB H 0.0912 -0.0369 0.2172 0.476 Uiso 1 1 calc R
C7S C 0.9116(9) 0.2759(12) 1.0507(6) 0.121(9) Uiso 1 1 d G
H7SA H 0.9465 0.2656 1.0846 0.145 Uiso 1 1 calc R
H7SB H 0.8764 0.3152 1.0694 0.145 Uiso 1 1 calc R
C8S C 0.8792(9) 0.1875(10) 1.0313(7) 0.159(14) Uiso 1 1 d G
H8SA H 0.8566 0.1611 1.0698 0.190 Uiso 1 1 calc R
H8SB H 0.9150 0.1462 1.0166 0.190 Uiso 1 1 calc R
C9S C 0.8271(7) 0.2003(11) 0.9764(8) 0.090(7) Uiso 1 1 d G
H9SA H 0.7890 0.2370 0.9925 0.108 Uiso 1 1 calc R
H9SB H 0.8086 0.1422 0.9632 0.108 Uiso 1 1 calc R
C10S C 0.8597(9) 0.2454(12) 0.9171(6) 0.118(11) Uiso 1 1 d G
H10A H 0.8948 0.2061 0.8984 0.141 Uiso 1 1 calc R
H10B H 0.8247 0.2557 0.8832 0.141 Uiso 1 1 calc R
C11S C 0.8920(9) 0.3339(10) 0.9365(8) 0.183(15) Uiso 1 1 d G
H11B H 0.8562 0.3751 0.9512 0.219 Uiso 1 1 calc R
H11C H 0.9147 0.3603 0.8980 0.219 Uiso 1 1 calc R
C12S C 0.9442(8) 0.3210(11) 0.9914(8) 0.083(8) Uiso 1 1 d G
H12A H 0.9822 0.2844 0.9753 0.100 Uiso 1 1 calc R
H12B H 0.9627 0.3792 1.0046 0.100 Uiso 1 1 calc R

loop_
_atom_site_aniso_label
_atom_site_aniso_U_11
_atom_site_aniso_U_22
_atom_site_aniso_U_33
_atom_site_aniso_U_23
_atom_site_aniso_U_13
_atom_site_aniso_U_12
U1 0.0257(2) 0.0080(2) 0.0491(3) -0.0034(4) 0.0033(3) -0.0009(3)

loop_
_atom_type_symbol
_atom_type_description
_atom_type_scat_dispersion_real
_atom_type_scat_dispersion_imag
_atom_type_scat_source
C C 0.0033 0.0016 'International Tables Vol C Tables 4.2.6.8 and 6.1.1.4'
H H 0.0000 0.0000 'International Tables Vol C Tables 4.2.6.8 and 6.1.1.4'
N N 0.0061 0.0033 'International Tables Vol C Tables 4.2.6.8 and 6.1.1.4'
O O 0.0106 0.0060 'International Tables Vol C Tables 4.2.6.8 and 6.1.1.4'
U U -9.6767 9.6646 'International Tables Vol C Tables 4.2.6.8 and 6.1.1.4'

loop_
_geom_angle_atom_site_label_1
_geom_angle_atom_site_label_2
_geom_angle_atom_site_label_3
_geom_angle
O3 U1 O1 113.3(4)
O3 U1 O2 110.5(4)
O1 U1 O2 113.5(4)
O3 U1 N1 141.0(4)
O1 U1 N1 75.2(4)
O2 U1 N1 98.7(4)
O3 U1 N3 75.5(4)
O1 U1 N3 98.1(4)
O2 U1 N3 140.2(3)
N1 U1 N3 65.5(4)
O3 U1 N2 96.1(4)
O1 U1 N2 141.9(4)
O2 U1 N2 74.9(3)
N1 U1 N2 66.7(4)
N3 U1 N2 65.3(3)
C9 O1 U1 139.5(9)
C24 O2 U1 142.1(8)
C39 O3 U1 143.2(10)
C6 N1 C1 109.4(12)
C6 N1 C7 108.6(11)
C1 N1 C7 109.8(11)
C6 N1 U1 119.6(9)
C1 N1 U1 103.0(8)
C7 N1 U1 106.1(7)
C22 N2 C2 112.6(11)
C22 N2 C3 106.4(12)
C2 N2 C3 112.9(12)
C22 N2 U1 104.8(9)
C2 N2 U1 113.3(9)
C3 N2 U1 106.0(8)
C4 N3 C5 109.3(12)
C4 N3 C37 111.8(11)
C5 N3 C37 106.0(11)
C4 N3 U1 116.4(8)
C5 N3 U1 106.0(9)
C37 N3 U1 106.7(9)
C2 C1 N1 116.9(13)
C1 C2 N2 113.0(13)
N2 C3 C4 113.7(12)
N3 C4 C3 111.4(12)
N3 C5 C6 112.3(13)
N1 C6 C5 111.2(13)
C8 C7 N1 113.0(12)
C13 C8 C7 122.6(13)
C13 C8 C9 116.9(14)
C7 C8 C9 120.4(13)
O1 C9 C10 126.2(14)
O1 C9 C8 114.3(13)
C10 C9 C8 119.0(14)
C9 C10 C11 119.8(15)
C9 C10 C14 119.2(13)
C11 C10 C14 121.0(14)
C12 C11 C10 123.1(15)
C13 C12 C11 116.9(14)
C13 C12 C18 124.0(14)
C11 C12 C18 118.6(13)
C12 C13 C8 124.2(14)
C15 C14 C17 112.7(16)
C15 C14 C16 112.4(16)
C17 C14 C16 112.8(15)
C15 C14 C10 108.5(15)
C17 C14 C10 106.0(14)
C16 C14 C10 103.7(14)
C19 C18 C21 106.4(14)
C19 C18 C20 107.0(14)
C21 C18 C20 108.1(13)
C19 C18 C12 111.8(13)
C21 C18 C12 112.8(13)
C20 C18 C12 110.5(14)
N2 C22 C23 116.0(12)
C28 C23 C24 121.0(13)
C28 C23 C22 124.1(14)
C24 C23 C22 114.5(11)
O2 C24 C25 127.2(13)
O2 C24 C23 117.8(11)
C25 C24 C23 115.0(13)
C24 C25 C26 122.1(16)
C24 C25 C29 117.8(14)
C26 C25 C29 120.1(15)
C25 C26 C27 121.5(16)
C28 C27 C26 114.2(15)
C28 C27 C33 122.8(15)
C26 C27 C33 123.0(15)
C23 C28 C27 126.2(15)
C31 C29 C32 110.0(18)
C31 C29 C30 110.3(17)
C32 C29 C30 107.7(17)
C31 C29 C25 112.9(17)
C32 C29 C25 110.0(16)
C30 C29 C25 105.8(16)
C27 C33 C35 112.2(15)
C27 C33 C34 113.2(15)
C35 C33 C34 109.2(15)
C27 C33 C36 111.5(14)
C35 C33 C36 107.5(14)
C34 C33 C36 102.6(14)
N3 C37 C38 112.2(12)
C39 C38 C43 120.8(15)
C39 C38 C37 119.4(15)
C43 C38 C37 119.5(15)
O3 C39 C40 122.3(16)
O3 C39 C38 117.8(15)
C40 C39 C38 119.9(17)
C41 C40 C39 117.2(16)
C41 C40 C44 121.8(13)
C39 C40 C44 120.9(14)
C42 C41 C40 123.4(15)
C43 C42 C41 121.6(17)
C43 C42 C48 116.4(16)
C41 C42 C48 122.0(14)
C42 C43 C38 117.2(16)
C47 C44 C46 111.8(12)
C47 C44 C45 110.0(14)
C46 C44 C45 106.6(11)
C47 C44 C40 113.6(12)
C46 C44 C40 103.7(12)
C45 C44 C40 110.7(11)
C49 C48 C50 107.5(15)
C49 C48 C51 110.0(15)
C50 C48 C51 109.8(15)
C49 C48 C42 109.2(15)
C50 C48 C42 111.3(15)
C51 C48 C42 109.0(14)
C6S C1S C2S 110.9
C1S C2S C3S 110.9
C4S C3S C2S 110.9
C3S C4S C5S 110.9
C6S C5S C4S 110.9
C1S C6S C5S 110.9
C8S C7S C12S 110.9
C7S C8S C9S 110.9
C8S C9S C10S 110.9
C11S C10S C9S 110.9
C10S C11S C12S 110.9
C7S C12S C11S 110.9

loop_
_geom_bond_atom_site_label_1
_geom_bond_atom_site_label_2
_geom_bond_distance
U1 O3 2.186(10)
U1 O1 2.254(11)
U1 O2 2.311(9)
U1 N1 2.630(10)
U1 N3 2.684(12)
U1 N2 2.683(12)
O1 C9 1.352(17)
O2 C24 1.296(14)
O3 C39 1.336(19)
N1 C6 1.425(18)
N1 C1 1.522(19)
N1 C7 1.527(15)
N2 C22 1.447(17)
N2 C2 1.487(19)
N2 C3 1.499(18)
N3 C4 1.495(17)
N3 C5 1.49(2)
N3 C37 1.497(18)
C1 C2 1.44(2)
C3 C4 1.503(16)
C5 C6 1.59(2)
C7 C8 1.43(2)
C8 C13 1.38(2)
C8 C9 1.46(2)
C9 C10 1.38(2)
C10 C11 1.40(2)
C10 C14 1.69(2)
C11 C12 1.36(2)
C12 C13 1.390(19)
C12 C18 1.54(2)
C14 C15 1.46(2)
C14 C17 1.49(2)
C14 C16 1.53(2)
C18 C19 1.48(2)
C18 C21 1.50(2)
C18 C20 1.51(2)
C22 C23 1.579(19)
C23 C28 1.296(17)
C23 C24 1.505(19)
C24 C25 1.350(19)
C25 C26 1.39(2)
C25 C29 1.57(3)
C26 C27 1.47(2)
C27 C28 1.35(2)
C27 C33 1.47(2)
C29 C31 1.44(2)
C29 C32 1.48(2)
C29 C30 1.59(3)
C33 C35 1.48(2)
C33 C34 1.51(2)
C33 C36 1.58(2)
C37 C38 1.55(2)
C38 C39 1.45(2)
C38 C43 1.45(2)
C39 C40 1.38(2)
C40 C41 1.41(2)
C40 C44 1.61(2)
C41 C42 1.40(2)
C42 C43 1.348(19)
C42 C48 1.57(2)
C44 C47 1.40(2)
C44 C46 1.537(19)
C44 C45 1.562(17)
C48 C49 1.51(2)
C48 C50 1.54(2)
C48 C51 1.58(2)
C1S C6S 1.5355
C1S C2S 1.5356
C2S C3S 1.5356
C3S C4S 1.5356
C4S C5S 1.5356
C5S C6S 1.5355
C7S C8S 1.5354
C7S C12S 1.5356
C8S C9S 1.5355
C9S C10S 1.5356
C10S C11S 1.5355
C11S C12S 1.5358
